data_9002838
loop_
_publ_author_name
'Redhammer, G. J.'
'Roth, G.'

_publ_section_title
;
 Single-crystal structure refinements and crystal chemistry of
 synthetic trioctahedral micas KM3(Al,Si)4O10(OH)2, where
 M = Ni, Mg, Co, Fe, Al
 Sample: Sd87#4
;
_journal_name_full 'American Mineralogist'
_journal_page_first 1464
_journal_page_last 1476
_journal_volume 87
_journal_year 2002
_chemical_formula_sum 'Al2.54 Fe2.38 H2 K O12 Si2.28'
_chemical_name_mineral Siderophyllite
_space_group_IT_number 12
_symmetry_space_group_name_Hall '-C 2y'
_symmetry_space_group_name_H-M 'C 1 2/m 1'
_cell_angle_alpha 90
_cell_angle_beta 100.242
_cell_angle_gamma 90
_cell_length_a 5.3649
_cell_length_b 9.2892
_cell_length_c 10.2698
_cell_formula_units_Z 2
_cell_volume 503.647
_database_code_amcsd 0002927
_exptl_crystal_density_diffrn 3.288
_cod_original_formula_sum 'Al2.54 Si2.28 Fe2.38 K O12 H2'
_cod_database_code 9002838

loop_
_space_group_symop_operation_xyz
x,y,z
1/2+x,1/2+y,z
x,-y,z
1/2+x,1/2-y,z
-x,y,-z
1/2-x,1/2+y,-z
-x,-y,-z
1/2-x,1/2-y,-z

loop_
_atom_site_aniso_label
_atom_site_aniso_U_11
_atom_site_aniso_U_22
_atom_site_aniso_U_33
_atom_site_aniso_U_12
_atom_site_aniso_U_13
_atom_site_aniso_U_23
AlT 0.00720 0.00690 0.00780 -0.00040 0.00110 -0.00040
SiT 0.00720 0.00690 0.00780 -0.00040 0.00110 -0.00040
FeM1 0.00550 0.00460 0.00930 0.00000 0.00190 0.00000
AlM1 0.00550 0.00460 0.00930 0.00000 0.00190 0.00000
FeM2 0.00460 0.00490 0.00910 0.00000 0.00110 0.00000
AlM2 0.00460 0.00490 0.00910 0.00000 0.00110 0.00000
K 0.03050 0.02980 0.02040 0.00000 0.00280 0.00000
O1 0.01750 0.02230 0.01840 -0.00180 0.00440 -0.00490
O2 0.02340 0.01460 0.01760 0.00000 -0.00120 0.00000
O3 0.01750 0.01700 0.00950 0.00030 0.00120 0.00040
O4 0.01700 0.02560 0.00990 0.00000 0.00100 0.00000

loop_
_atom_site_label
_atom_site_fract_x
_atom_site_fract_y
_atom_site_fract_z
_atom_site_occupancy
_atom_site_U_iso_or_equiv
AlT 0.57595 0.16683 0.22658 0.43000 0.00735
SiT 0.57595 0.16683 0.22658 0.57000 0.00735
FeM1 0.00000 0.50000 0.50000 0.80000 0.00633
AlM1 0.00000 0.50000 0.50000 0.20000 0.00633
FeM2 0.00000 0.83139 0.50000 0.79000 0.00621
AlM2 0.00000 0.83139 0.50000 0.31000 0.00621
K 0.00000 0.00000 0.00000 1.00000 0.02710
O1 0.83672 0.22050 0.17265 1.00000 0.01925
O2 0.49960 0.00000 0.17334 1.00000 0.01912
O3 0.63333 0.16776 0.39449 1.00000 0.01482
O4 0.12691 0.00000 0.39857 1.00000 0.01760
H 0.10000 0.00000 0.30100 1.00000 0.02976

loop_
_cod_related_entry_id
_cod_related_entry_database
_cod_related_entry_code
1 AMCSD 0002927
